data_1503273
loop_
_publ_author_name
'Wang, Yinchao'
'Niu, Shubin'
'Liu, Shuchun'
'Guo, Liangdong'
'Che, Yongsheng'

_publ_section_title
;
 The first naturally occurring thiepinols and thienol from an endolichenic
 fungus Coniochaeta sp.
;
_journal_issue 21
_journal_name_full 'Organic letters'
_journal_page_first 5081
_journal_page_last 5083
_journal_paper_doi 10.1021/ol102168z
_journal_volume 12
_journal_year 2010
_chemical_absolute_configuration ad
_chemical_formula_moiety 'C16 H14 O7 S'
_chemical_formula_sum 'C16 H14 O7 S'
_chemical_formula_weight 350.33
_chemical_name_systematic
; 
 ? 
;
_space_group_IT_number 76
_symmetry_cell_setting tetragonal
_symmetry_space_group_name_Hall 'P 4w'
_symmetry_space_group_name_H-M 'P 41'
_atom_sites_solution_hydrogens geom
_atom_sites_solution_primary direct
_atom_sites_solution_secondary difmap
_audit_creation_method SHELXL-97
_cell_angle_alpha 90.00
_cell_angle_beta 90.00
_cell_angle_gamma 90.00
_cell_formula_units_Z 8
_cell_length_a 7.1258(5)
_cell_length_b 7.1258(5)
_cell_length_c 59.557(5)
_cell_measurement_reflns_used 617
_cell_measurement_temperature 173(2)
_cell_measurement_theta_max 27.48
_cell_measurement_theta_min 2.17
_cell_volume 3024.1(4)
_computing_cell_refinement 'CrystalClear (Rigaku Inc., 2007)'
_computing_data_collection 'CrystalClear (Rigaku Inc., 2007)'
_computing_data_reduction 'CrystalClear (Rigaku Inc., 2007)'
_computing_molecular_graphics 'XP in Siemens SHELXTL (Sheldrick, 1994)'
_computing_publication_material 'SHELX97 (Sheldrick, 1997)'
_computing_structure_refinement 'SHELXL-97 (Sheldrick, 1997)'
_computing_structure_solution 'SHELXS-97 (Sheldrick, 1990)'
_diffrn_ambient_temperature 173(2)
_diffrn_measured_fraction_theta_full 0.997
_diffrn_measured_fraction_theta_max 0.997
_diffrn_measurement_device_type 'MM007-HF CCD(Saturn 724+)'
_diffrn_measurement_method '\w scans at fixed \c = 45\%'
_diffrn_radiation_monochromator Confocal
_diffrn_radiation_source 'rotating anode'
_diffrn_radiation_type MoK\a
_diffrn_radiation_wavelength 0.71073
_diffrn_reflns_av_R_equivalents 0.1142
_diffrn_reflns_av_sigmaI/netI 0.0908
_diffrn_reflns_limit_h_max 8
_diffrn_reflns_limit_h_min -8
_diffrn_reflns_limit_k_max 8
_diffrn_reflns_limit_k_min -8
_diffrn_reflns_limit_l_max 70
_diffrn_reflns_limit_l_min -70
_diffrn_reflns_number 17956
_diffrn_reflns_theta_full 24.97
_diffrn_reflns_theta_max 24.97
_diffrn_reflns_theta_min 2.74
_exptl_absorpt_coefficient_mu 0.252
_exptl_absorpt_correction_T_max 0.9875
_exptl_absorpt_correction_T_min 0.9397
_exptl_absorpt_correction_type multi-scan
_exptl_absorpt_process_details 'CrystalClear (Rigaku Inc., 2007)'
_exptl_crystal_colour colorless
_exptl_crystal_density_diffrn 1.539
_exptl_crystal_density_method 'not measured'
_exptl_crystal_description plate
_exptl_crystal_F_000 1456
_exptl_crystal_size_max 0.25
_exptl_crystal_size_mid 0.24
_exptl_crystal_size_min 0.05
_refine_diff_density_max 0.466
_refine_diff_density_min -0.289
_refine_diff_density_rms 0.067
_refine_ls_abs_structure_details 'Flack H D (1983), Acta Cryst. A39, 876-881'
_refine_ls_abs_structure_Flack 0.01(10)
_refine_ls_extinction_method none
_refine_ls_goodness_of_fit_ref 1.061
_refine_ls_hydrogen_treatment constr
_refine_ls_matrix_type full
_refine_ls_number_parameters 437
_refine_ls_number_reflns 5238
_refine_ls_number_restraints 1
_refine_ls_restrained_S_all 1.061
_refine_ls_R_factor_all 0.0787
_refine_ls_R_factor_gt 0.0749
_refine_ls_shift/su_max 0.000
_refine_ls_shift/su_mean 0.000
_refine_ls_structure_factor_coef Fsqd
_refine_ls_weighting_details 'calc w=1/[\s^2^(Fo^2^)+(0.0926P)^2^+1.2034P] where P=(Fo^2^+2Fc^2^)/3'
_refine_ls_weighting_scheme calc
_refine_ls_wR_factor_gt 0.1796
_refine_ls_wR_factor_ref 0.1847
_reflns_number_gt 4868
_reflns_number_total 5238
_reflns_threshold_expression >2sigma(I)
_cod_data_source_file ol102168z_si_001.cif
_cod_data_source_block mx549
_cod_original_sg_symbol_H-M P4(1)
_cod_database_code 1503273

loop_
_symmetry_equiv_pos_as_xyz
'x, y, z'
'-x, -y, z+1/2'
'-y, x, z+1/4'
'y, -x, z+3/4'

loop_
_atom_site_label
_atom_site_type_symbol
_atom_site_fract_x
_atom_site_fract_y
_atom_site_fract_z
_atom_site_U_iso_or_equiv
_atom_site_adp_type
_atom_site_occupancy
_atom_site_symmetry_multiplicity
_atom_site_calc_flag
_atom_site_refinement_flags
S1 S 0.97558(17) 0.84632(18) 0.77408(2) 0.0362(3) Uani 1 1 d .
S1' S 0.37487(19) 1.07785(17) 0.67108(2) 0.0370(3) Uani 1 1 d .
O1 O 0.4691(5) 1.0615(5) 0.86682(7) 0.0436(9) Uani 1 1 d .
H1A H 0.4130 1.0765 0.8546 0.065 Uiso 1 1 calc R
O1' O 0.5544(5) 1.5307(5) 0.57330(6) 0.0403(8) Uani 1 1 d .
H1'A H 0.5701 1.5959 0.5849 0.060 Uiso 1 1 calc R
O2' O 0.4007(5) 1.0603(4) 0.62858(6) 0.0323(8) Uani 1 1 d .
O2 O 0.9665(4) 0.8773(4) 0.81639(6) 0.0339(8) Uani 1 1 d .
O3 O 0.4248(5) 1.0616(5) 0.82324(6) 0.0426(9) Uani 1 1 d .
O3' O 0.5591(5) 1.6049(4) 0.61648(6) 0.0384(8) Uani 1 1 d .
O4' O 0.3257(5) 1.4452(5) 0.67851(6) 0.0383(8) Uani 1 1 d .
O4 O 0.6935(5) 1.0683(5) 0.76039(6) 0.0399(9) Uani 1 1 d .
O5 O 0.5547(5) 0.7110(5) 0.73273(7) 0.0478(10) Uani 1 1 d .
H5A H 0.6004 0.6110 0.7277 0.072 Uiso 1 1 calc R
O5' O 0.6855(5) 1.3885(5) 0.71209(6) 0.0444(9) Uani 1 1 d .
H5'A H 0.7454 1.2983 0.7177 0.067 Uiso 1 1 calc R
O6 O 0.9703(5) 0.7674(5) 0.72678(6) 0.0443(9) Uani 1 1 d .
O6' O 0.3526(6) 1.0905(5) 0.71968(7) 0.0523(11) Uani 1 1 d .
O7 O 0.8603(5) 1.0555(5) 0.71910(7) 0.0502(11) Uani 1 1 d .
O7' O 0.2557(6) 1.3892(5) 0.72093(6) 0.0473(10) Uani 1 1 d .
C1 C 0.6489(6) 0.9986(7) 0.86281(9) 0.0351(11) Uani 1 1 d .
C1' C 0.4961(6) 1.3548(7) 0.57929(9) 0.0349(12) Uani 1 1 d .
C2' C 0.4523(7) 1.2281(7) 0.56239(9) 0.0353(11) Uani 1 1 d .
H2'A H 0.4624 1.2655 0.5471 0.042 Uiso 1 1 calc R
C2 C 0.7660(7) 0.9682(7) 0.88080(9) 0.0374(12) Uani 1 1 d .
H2A H 0.7219 0.9903 0.8956 0.045 Uiso 1 1 calc R
C3 C 0.9496(7) 0.9049(7) 0.87743(9) 0.0366(12) Uani 1 1 d .
C3' C 0.3931(6) 1.0447(7) 0.56762(9) 0.0363(12) Uani 1 1 d .
C4' C 0.3794(6) 0.9920(7) 0.59005(9) 0.0328(10) Uani 1 1 d .
H4'A H 0.3423 0.8681 0.5939 0.039 Uiso 1 1 calc R
C4 C 1.0145(7) 0.8758(6) 0.85555(10) 0.0357(12) Uani 1 1 d .
H4A H 1.1388 0.8330 0.8529 0.043 Uiso 1 1 calc R
C5 C 0.8942(7) 0.9104(6) 0.83787(9) 0.0324(11) Uani 1 1 d .
C5' C 0.4202(6) 1.1211(6) 0.60661(9) 0.0303(10) Uani 1 1 d .
C6 C 0.8537(6) 0.9078(7) 0.79853(9) 0.0325(11) Uani 1 1 d .
C6' C 0.4179(6) 1.1878(7) 0.64547(9) 0.0326(11) Uani 1 1 d .
C7 C 0.7814(7) 0.9002(6) 0.75412(8) 0.0328(11) Uani 1 1 d .
C7' C 0.4145(7) 1.2911(7) 0.68858(9) 0.0362(11) Uani 1 1 d .
C8 C 0.6262(7) 0.7445(7) 0.75440(9) 0.0389(12) Uani 1 1 d .
H8A H 0.6740 0.6261 0.7614 0.047 Uiso 1 1 calc R
C8' C 0.6286(7) 1.3420(7) 0.68987(9) 0.0386(12) Uani 1 1 d .
H8'A H 0.7067 1.2370 0.6838 0.046 Uiso 1 1 calc R
C9' C 0.6431(8) 1.5158(7) 0.67457(10) 0.0432(13) Uani 1 1 d .
H9'A H 0.6533 1.6326 0.6835 0.052 Uiso 1 1 calc R
H9'B H 0.7520 1.5065 0.6643 0.052 Uiso 1 1 calc R
C9 C 0.4755(7) 0.8352(8) 0.76898(11) 0.0456(13) Uani 1 1 d .
H9A H 0.4368 0.7496 0.7812 0.055 Uiso 1 1 calc R
H9B H 0.3638 0.8677 0.7599 0.055 Uiso 1 1 calc R
C10' C 0.4583(7) 1.5083(7) 0.66166(8) 0.0365(11) Uani 1 1 d .
H10A H 0.4235 1.6366 0.6563 0.044 Uiso 1 1 calc R
C10 C 0.5678(7) 1.0124(7) 0.77851(10) 0.0405(12) Uani 1 1 d .
H10B H 0.4713 1.1118 0.7812 0.049 Uiso 1 1 calc R
C11 C 0.6759(7) 0.9742(7) 0.79958(9) 0.0344(11) Uani 1 1 d .
C11' C 0.4589(7) 1.3721(7) 0.64224(9) 0.0332(11) Uani 1 1 d .
C12 C 0.5918(7) 1.0063(6) 0.82106(9) 0.0341(11) Uani 1 1 d .
C12' C 0.5042(6) 1.4386(6) 0.62009(9) 0.0336(11) Uani 1 1 d .
C13 C 0.7101(7) 0.9703(6) 0.84056(9) 0.0309(10) Uani 1 1 d .
C13' C 0.4756(6) 1.3050(7) 0.60171(9) 0.0314(11) Uani 1 1 d .
C14 C 1.0816(8) 0.8744(8) 0.89690(10) 0.0475(14) Uani 1 1 d .
H14A H 1.0089 0.8581 0.9107 0.071 Uiso 1 1 calc R
H14B H 1.1645 0.9834 0.8984 0.071 Uiso 1 1 calc R
H14C H 1.1573 0.7618 0.8942 0.071 Uiso 1 1 calc R
C14' C 0.3497(8) 0.9104(8) 0.54907(9) 0.0419(12) Uani 1 1 d .
H14D H 0.2624 0.8143 0.5545 0.063 Uiso 1 1 calc R
H14E H 0.4658 0.8503 0.5440 0.063 Uiso 1 1 calc R
H14F H 0.2923 0.9784 0.5365 0.063 Uiso 1 1 calc R
C15 C 0.8749(7) 0.9189(7) 0.73114(10) 0.0390(12) Uani 1 1 d .
C15' C 0.3337(7) 1.2436(7) 0.71151(10) 0.0418(13) Uani 1 1 d .
C16 C 1.0660(9) 0.7581(8) 0.70502(10) 0.0521(15) Uani 1 1 d .
H16A H 1.0456 0.6343 0.6983 0.078 Uiso 1 1 calc R
H16B H 1.2008 0.7786 0.7072 0.078 Uiso 1 1 calc R
H16C H 1.0157 0.8553 0.6951 0.078 Uiso 1 1 calc R
C16' C 0.1948(10) 1.3688(9) 0.74404(10) 0.0573(16) Uani 1 1 d .
H16D H 0.1448 1.4887 0.7495 0.086 Uiso 1 1 calc R
H16E H 0.3016 1.3312 0.7534 0.086 Uiso 1 1 calc R
H16F H 0.0967 1.2726 0.7449 0.086 Uiso 1 1 calc R

loop_
_atom_site_aniso_label
_atom_site_aniso_U_11
_atom_site_aniso_U_22
_atom_site_aniso_U_33
_atom_site_aniso_U_23
_atom_site_aniso_U_13
_atom_site_aniso_U_12
S1 0.0296(6) 0.0361(6) 0.0430(8) -0.0007(5) 0.0001(5) 0.0050(5)
S1' 0.0448(7) 0.0295(6) 0.0367(7) 0.0000(5) 0.0005(6) 0.0000(5)
O1 0.0295(18) 0.043(2) 0.058(2) -0.0081(18) 0.0066(17) 0.0021(15)
O1' 0.044(2) 0.0325(18) 0.044(2) 0.0053(16) 0.0046(16) -0.0012(16)
O2' 0.0378(18) 0.0284(17) 0.031(2) 0.0018(14) 0.0017(15) -0.0016(14)
O2 0.0255(16) 0.0318(17) 0.044(2) -0.0027(16) -0.0013(15) 0.0022(13)
O3 0.0286(17) 0.041(2) 0.058(3) -0.0055(17) 0.0029(17) 0.0073(15)
O3' 0.0415(19) 0.0269(17) 0.047(2) 0.0021(15) -0.0025(17) -0.0021(15)
O4' 0.0395(19) 0.0311(17) 0.044(2) 0.0032(16) 0.0023(16) 0.0095(15)
O4 0.0368(18) 0.0329(18) 0.050(2) 0.0000(16) 0.0017(16) 0.0093(15)
O5 0.047(2) 0.041(2) 0.055(3) -0.0108(19) -0.0142(19) 0.0105(17)
O5' 0.052(2) 0.0357(19) 0.045(2) -0.0047(17) -0.0122(18) 0.0121(17)
O6 0.050(2) 0.0353(19) 0.047(2) 0.0051(17) 0.0098(18) 0.0126(17)
O6' 0.075(3) 0.034(2) 0.048(3) 0.0026(18) 0.005(2) 0.008(2)
O7 0.055(2) 0.037(2) 0.059(3) 0.0084(19) 0.003(2) 0.0123(17)
O7' 0.061(2) 0.042(2) 0.038(2) -0.0002(17) 0.0102(19) 0.0116(18)
C1 0.026(2) 0.027(2) 0.052(3) -0.003(2) 0.004(2) -0.0037(19)
C1' 0.030(2) 0.025(2) 0.049(3) 0.000(2) 0.003(2) 0.008(2)
C2' 0.030(2) 0.037(3) 0.039(3) 0.005(2) 0.009(2) 0.000(2)
C2 0.034(3) 0.035(3) 0.044(3) -0.003(2) 0.006(2) -0.008(2)
C3 0.034(3) 0.033(2) 0.043(3) 0.000(2) -0.001(2) -0.003(2)
C3' 0.024(2) 0.040(3) 0.044(3) 0.000(2) 0.000(2) 0.004(2)
C4' 0.027(2) 0.032(2) 0.039(3) 0.004(2) -0.001(2) 0.0022(19)
C4 0.027(2) 0.025(2) 0.055(3) 0.004(2) -0.001(2) -0.0028(19)
C5 0.029(2) 0.022(2) 0.046(3) 0.001(2) 0.001(2) -0.0003(18)
C5' 0.023(2) 0.027(2) 0.041(3) 0.001(2) 0.001(2) 0.0013(19)
C6 0.027(2) 0.028(2) 0.043(3) -0.003(2) -0.004(2) 0.0056(18)
C6' 0.031(2) 0.030(2) 0.036(3) -0.004(2) -0.005(2) 0.001(2)
C7 0.035(2) 0.023(2) 0.040(3) -0.001(2) -0.007(2) 0.0033(19)
C7' 0.042(3) 0.025(2) 0.042(3) -0.001(2) -0.001(2) 0.003(2)
C8 0.030(2) 0.038(3) 0.048(3) -0.001(2) -0.003(2) -0.001(2)
C8' 0.040(3) 0.030(2) 0.046(3) -0.004(2) -0.003(2) 0.005(2)
C9' 0.048(3) 0.035(3) 0.047(3) -0.001(2) -0.006(3) -0.001(2)
C9 0.028(2) 0.054(3) 0.054(4) -0.005(3) -0.003(2) -0.003(2)
C10' 0.049(3) 0.027(2) 0.034(3) 0.006(2) 0.004(2) 0.000(2)
C10 0.032(3) 0.042(3) 0.047(3) -0.004(3) -0.001(2) 0.010(2)
C11 0.027(2) 0.031(2) 0.045(3) -0.003(2) -0.002(2) 0.0032(19)
C11' 0.033(2) 0.028(2) 0.039(3) -0.001(2) 0.000(2) 0.001(2)
C12 0.029(2) 0.025(2) 0.048(3) 0.000(2) -0.002(2) 0.0000(19)
C12' 0.025(2) 0.029(2) 0.047(3) 0.005(2) -0.003(2) 0.0049(19)
C13 0.028(2) 0.021(2) 0.044(3) -0.002(2) -0.004(2) 0.0001(19)
C13' 0.025(2) 0.028(2) 0.042(3) 0.003(2) 0.000(2) 0.0046(19)
C14 0.043(3) 0.047(3) 0.053(4) -0.001(3) -0.002(3) 0.002(2)
C14' 0.045(3) 0.047(3) 0.034(3) -0.002(2) 0.002(2) 0.001(2)
C15 0.037(3) 0.029(2) 0.051(3) 0.001(2) -0.003(2) 0.005(2)
C15' 0.040(3) 0.030(3) 0.055(4) -0.007(2) -0.007(3) 0.006(2)
C16 0.062(4) 0.046(3) 0.049(4) 0.002(3) 0.007(3) 0.007(3)
C16' 0.071(4) 0.058(4) 0.042(4) -0.004(3) 0.016(3) 0.006(3)

loop_
_atom_type_symbol
_atom_type_description
_atom_type_scat_dispersion_real
_atom_type_scat_dispersion_imag
_atom_type_scat_source
C C 0.0033 0.0016 'International Tables Vol C Tables 4.2.6.8 and 6.1.1.4'
H H 0.0000 0.0000 'International Tables Vol C Tables 4.2.6.8 and 6.1.1.4'
O O 0.0106 0.0060 'International Tables Vol C Tables 4.2.6.8 and 6.1.1.4'
S S 0.1246 0.1234 'International Tables Vol C Tables 4.2.6.8 and 6.1.1.4'

loop_
_geom_angle_atom_site_label_1
_geom_angle_atom_site_label_2
_geom_angle_atom_site_label_3
_geom_angle
C6 S1 C7 96.4(2)
C6' S1' C7' 95.5(2)
C1 O1 H1A 109.5
C1' O1' H1'A 109.5
C6' O2' C5' 118.7(4)
C6 O2 C5 118.3(4)
C7' O4' C10' 104.2(4)
C7 O4 C10 103.8(4)
C8 O5 H5A 109.5
C8' O5' H5'A 109.5
C15 O6 C16 117.2(4)
C15' O7' C16' 117.1(5)
C2 C1 O1 118.7(5)
C2 C1 C13 121.5(4)
O1 C1 C13 119.8(5)
O1' C1' C2' 118.4(5)
O1' C1' C13' 121.1(5)
C2' C1' C13' 120.5(5)
C1' C2' C3' 120.7(5)
C1' C2' H2'A 119.6
C3' C2' H2'A 119.6
C1 C2 C3 120.4(5)
C1 C2 H2A 119.8
C3 C2 H2A 119.8
C4 C3 C2 119.4(5)
C4 C3 C14 119.3(5)
C2 C3 C14 121.3(5)
C4' C3' C2' 118.9(5)
C4' C3' C14' 121.5(5)
C2' C3' C14' 119.5(5)
C5' C4' C3' 119.4(5)
C5' C4' H4'A 120.3
C3' C4' H4'A 120.3
C5 C4 C3 118.7(4)
C5 C4 H4A 120.7
C3 C4 H4A 120.7
C4 C5 C13 123.6(5)
C4 C5 O2 116.0(4)
C13 C5 O2 120.3(5)
C4' C5' O2' 116.5(4)
C4' C5' C13' 122.3(5)
O2' C5' C13' 121.2(4)
O2 C6 C11 125.2(5)
O2 C6 S1 108.7(3)
C11 C6 S1 126.1(4)
C11' C6' O2' 124.0(5)
C11' C6' S1' 126.6(4)
O2' C6' S1' 109.4(3)
O4 C7 C15 111.0(4)
O4 C7 C8 106.7(4)
C15 C7 C8 112.3(4)
O4 C7 S1 109.7(3)
C15 C7 S1 105.4(3)
C8 C7 S1 111.8(3)
O4' C7' C15' 112.8(4)
O4' C7' C8' 106.2(4)
C15' C7' C8' 112.1(4)
O4' C7' S1' 109.3(3)
C15' C7' S1' 105.2(3)
C8' C7' S1' 111.3(3)
O5 C8 C9 109.8(4)
O5 C8 C7 111.4(4)
C9 C8 C7 101.7(4)
O5 C8 H8A 111.2
C9 C8 H8A 111.2
C7 C8 H8A 111.2
O5' C8' C9' 110.1(4)
O5' C8' C7' 112.1(4)
C9' C8' C7' 102.8(4)
O5' C8' H8'A 110.5
C9' C8' H8'A 110.5
C7' C8' H8'A 110.5
C10' C9' C8' 102.2(4)
C10' C9' H9'A 111.3
C8' C9' H9'A 111.3
C10' C9' H9'B 111.3
C8' C9' H9'B 111.3
H9'A C9' H9'B 109.2
C8 C9 C10 104.9(4)
C8 C9 H9A 110.8
C10 C9 H9A 110.8
C8 C9 H9B 110.8
C10 C9 H9B 110.8
H9A C9 H9B 108.8
O4' C10' C11' 109.4(4)
O4' C10' C9' 103.0(4)
C11' C10' C9' 114.0(4)
O4' C10' H10A 110.1
C11' C10' H10A 110.1
C9' C10' H10A 110.1
O4 C10 C11 110.7(4)
O4 C10 C9 102.4(4)
C11 C10 C9 112.4(5)
O4 C10 H10B 110.4
C11 C10 H10B 110.4
C9 C10 H10B 110.4
C6 C11 C12 119.3(5)
C6 C11 C10 120.4(5)
C12 C11 C10 120.3(4)
C6' C11' C12' 119.8(5)
C6' C11' C10' 120.8(5)
C12' C11' C10' 119.5(4)
O3 C12 C11 122.5(5)
O3 C12 C13 121.2(5)
C11 C12 C13 116.2(4)
O3' C12' C11' 122.2(5)
O3' C12' C13' 121.6(5)
C11' C12' C13' 116.1(4)
C5 C13 C1 116.4(5)
C5 C13 C12 120.6(5)
C1 C13 C12 123.0(4)
C1' C13' C5' 118.0(5)
C1' C13' C12' 122.5(4)
C5' C13' C12' 119.5(5)
C3 C14 H14A 109.5
C3 C14 H14B 109.5
H14A C14 H14B 109.5
C3 C14 H14C 109.5
H14A C14 H14C 109.5
H14B C14 H14C 109.5
C3' C14' H14D 109.5
C3' C14' H14E 109.5
H14D C14' H14E 109.5
C3' C14' H14F 109.5
H14D C14' H14F 109.5
H14E C14' H14F 109.5
O7 C15 O6 126.3(5)
O7 C15 C7 124.2(5)
O6 C15 C7 109.5(4)
O6' C15' O7' 126.6(6)
O6' C15' C7' 121.5(5)
O7' C15' C7' 111.8(5)
O6 C16 H16A 109.5
O6 C16 H16B 109.5
H16A C16 H16B 109.5
O6 C16 H16C 109.5
H16A C16 H16C 109.5
H16B C16 H16C 109.5
O7' C16' H16D 109.5
O7' C16' H16E 109.5
H16D C16' H16E 109.5
O7' C16' H16F 109.5
H16D C16' H16F 109.5
H16E C16' H16F 109.5

loop_
_geom_bond_atom_site_label_1
_geom_bond_atom_site_label_2
_geom_bond_distance
S1 C6 1.751(5)
S1 C7 1.864(5)
S1' C6' 1.742(5)
S1' C7' 1.864(5)
O1 C1 1.378(6)
O1 H1A 0.8400
O1' C1' 1.368(6)
O1' H1'A 0.8400
O2' C6' 1.361(6)
O2' C5' 1.385(6)
O2 C6 1.350(6)
O2 C5 1.399(6)
O3 C12 1.261(6)
O3' C12' 1.266(6)
O4' C7' 1.402(6)
O4' C10' 1.450(6)
O4 C7 1.403(6)
O4 C10 1.458(7)
O5 C8 1.408(6)
O5 H5A 0.8400
O5' C8' 1.423(6)
O5' H5'A 0.8400
O6 C15 1.302(6)
O6 C16 1.466(7)
O6' C15' 1.202(6)
O7 C15 1.213(6)
O7' C15' 1.303(6)
O7' C16' 1.451(6)
C1 C2 1.375(7)
C1 C13 1.410(7)
C1' C2' 1.387(7)
C1' C13' 1.389(8)
C2' C3' 1.409(7)
C2' H2'A 0.9500
C2 C3 1.398(7)
C2 H2A 0.9500
C3 C4 1.398(8)
C3 C14 1.509(8)
C3' C4' 1.391(7)
C3' C14' 1.494(7)
C4' C5' 1.380(7)
C4' H4'A 0.9500
C4 C5 1.380(7)
C4 H4A 0.9500
C5 C13 1.389(6)
C5' C13' 1.400(6)
C6 C11 1.354(6)
C6' C11' 1.360(7)
C7 C15 1.528(7)
C7 C8 1.567(7)
C7' C15' 1.520(8)
C7' C8' 1.570(7)
C8 C9 1.525(7)
C8 H8A 1.0000
C8' C9' 1.541(7)
C8' H8'A 1.0000
C9' C10' 1.526(8)
C9' H9'A 0.9900
C9' H9'B 0.9900
C9 C10 1.533(8)
C9 H9A 0.9900
C9 H9B 0.9900
C10' C11' 1.510(7)
C10' H10A 1.0000
C10 C11 1.498(7)
C10 H10B 1.0000
C11 C12 1.431(7)
C11' C12' 1.438(7)
C12 C13 1.458(7)
C12' C13' 1.465(7)
C14 H14A 0.9800
C14 H14B 0.9800
C14 H14C 0.9800
C14' H14D 0.9800
C14' H14E 0.9800
C14' H14F 0.9800
C16 H16A 0.9800
C16 H16B 0.9800
C16 H16C 0.9800
C16' H16D 0.9800
C16' H16E 0.9800
C16' H16F 0.9800

loop_
_geom_hbond_atom_site_label_D
_geom_hbond_atom_site_label_H
_geom_hbond_atom_site_label_A
_geom_hbond_distance_DH
_geom_hbond_distance_HA
_geom_hbond_distance_DA
_geom_hbond_angle_DHA
_geom_hbond_site_symmetry_A
O1 H1A O3 0.84 1.87 2.615(5) 147.1 .
O1' H1'A O3' 0.84 1.88 2.626(5) 146.5 .
O5 H5A O5' 0.84 1.93 2.768(5) 171.8 1_545
O5' H5'A O7 0.84 1.92 2.713(5) 157.8 .

loop_
_geom_torsion_atom_site_label_1
_geom_torsion_atom_site_label_2
_geom_torsion_atom_site_label_3
_geom_torsion_atom_site_label_4
_geom_torsion
O1' C1' C2' C3' 179.4(4)
C13' C1' C2' C3' -2.4(7)
O1 C1 C2 C3 -179.8(4)
C13 C1 C2 C3 -1.0(8)
C1 C2 C3 C4 1.1(8)
C1 C2 C3 C14 178.7(5)
C1' C2' C3' C4' -0.1(7)
C1' C2' C3' C14' -179.1(4)
C2' C3' C4' C5' 1.3(7)
C14' C3' C4' C5' -179.7(5)
C2 C3 C4 C5 -0.1(7)
C14 C3 C4 C5 -177.8(4)
C3 C4 C5 C13 -1.0(7)
C3 C4 C5 O2 -179.5(4)
C6 O2 C5 C4 179.5(4)
C6 O2 C5 C13 1.0(6)
C3' C4' C5' O2' 178.9(4)
C3' C4' C5' C13' 0.0(7)
C6' O2' C5' C4' -172.4(4)
C6' O2' C5' C13' 6.6(6)
C5 O2 C6 C11 2.2(7)
C5 O2 C6 S1 -177.5(3)
C7 S1 C6 O2 178.8(3)
C7 S1 C6 C11 -0.9(5)
C5' O2' C6' C11' -2.1(7)
C5' O2' C6' S1' 176.8(3)
C7' S1' C6' C11' -1.9(5)
C7' S1' C6' O2' 179.3(3)
C10 O4 C7 C15 163.5(4)
C10 O4 C7 C8 40.9(5)
C10 O4 C7 S1 -80.4(4)
C6 S1 C7 O4 42.1(4)
C6 S1 C7 C15 161.7(3)
C6 S1 C7 C8 -76.0(4)
C10' O4' C7' C15' 160.6(4)
C10' O4' C7' C8' 37.4(5)
C10' O4' C7' S1' -82.7(4)
C6' S1' C7' O4' 43.7(4)
C6' S1' C7' C15' 165.1(3)
C6' S1' C7' C8' -73.3(4)
O4 C7 C8 O5 97.9(4)
C15 C7 C8 O5 -23.9(5)
S1 C7 C8 O5 -142.2(3)
O4 C7 C8 C9 -19.1(5)
C15 C7 C8 C9 -140.9(4)
S1 C7 C8 C9 100.9(4)
O4' C7' C8' O5' 105.6(4)
C15' C7' C8' O5' -18.0(5)
S1' C7' C8' O5' -135.5(4)
O4' C7' C8' C9' -12.6(5)
C15' C7' C8' C9' -136.2(4)
S1' C7' C8' C9' 106.2(4)
O5' C8' C9' C10' -135.1(4)
C7' C8' C9' C10' -15.5(5)
O5 C8 C9 C10 -127.0(5)
C7 C8 C9 C10 -8.8(6)
C7' O4' C10' C11' 73.6(5)
C7' O4' C10' C9' -47.9(5)
C8' C9' C10' O4' 38.1(5)
C8' C9' C10' C11' -80.4(5)
C7 O4 C10 C11 74.3(5)
C7 O4 C10 C9 -45.7(5)
C8 C9 C10 O4 32.7(5)
C8 C9 C10 C11 -86.1(6)
O2 C6 C11 C12 -3.8(8)
S1 C6 C11 C12 175.9(4)
O2 C6 C11 C10 176.6(4)
S1 C6 C11 C10 -3.7(7)
O4 C10 C11 C6 -30.8(7)
C9 C10 C11 C6 83.0(6)
O4 C10 C11 C12 149.6(4)
C9 C10 C11 C12 -96.5(6)
O2' C6' C11' C12' -5.8(7)
S1' C6' C11' C12' 175.5(4)
O2' C6' C11' C10' 174.4(4)
S1' C6' C11' C10' -4.3(7)
O4' C10' C11' C6' -29.0(6)
C9' C10' C11' C6' 85.7(6)
O4' C10' C11' C12' 151.2(4)
C9' C10' C11' C12' -94.1(6)
C6 C11 C12 O3 -177.4(5)
C10 C11 C12 O3 2.2(8)
C6 C11 C12 C13 2.2(7)
C10 C11 C12 C13 -178.3(4)
C6' C11' C12' O3' -173.8(4)
C10' C11' C12' O3' 6.0(7)
C6' C11' C12' C13' 8.7(7)
C10' C11' C12' C13' -171.5(4)
C4 C5 C13 C1 1.0(7)
O2 C5 C13 C1 179.5(4)
C4 C5 C13 C12 179.2(4)
O2 C5 C13 C12 -2.3(7)
C2 C1 C13 C5 0.0(7)
O1 C1 C13 C5 178.8(4)
C2 C1 C13 C12 -178.1(4)
O1 C1 C13 C12 0.6(7)
O3 C12 C13 C5 -179.7(4)
C11 C12 C13 C5 0.7(7)
O3 C12 C13 C1 -1.6(7)
C11 C12 C13 C1 178.8(4)
O1' C1' C13' C5' -178.3(4)
C2' C1' C13' C5' 3.6(7)
O1' C1' C13' C12' 3.6(7)
C2' C1' C13' C12' -174.6(4)
C4' C5' C13' C1' -2.4(7)
O2' C5' C13' C1' 178.6(4)
C4' C5' C13' C12' 175.8(4)
O2' C5' C13' C12' -3.1(7)
O3' C12' C13' C1' -3.8(7)
C11' C12' C13' C1' 173.7(4)
O3' C12' C13' C5' 178.1(4)
C11' C12' C13' C5' -4.4(6)
C16 O6 C15 O7 -1.5(8)
C16 O6 C15 C7 178.4(4)
O4 C7 C15 O7 -6.2(7)
C8 C7 C15 O7 113.1(6)
S1 C7 C15 O7 -124.9(5)
O4 C7 C15 O6 173.9(4)
C8 C7 C15 O6 -66.8(5)
S1 C7 C15 O6 55.1(5)
C16' O7' C15' O6' 3.8(9)
C16' O7' C15' C7' -172.2(5)
O4' C7' C15' O6' 158.6(5)
C8' C7' C15' O6' -81.6(6)
S1' C7' C15' O6' 39.5(6)
O4' C7' C15' O7' -25.1(6)
C8' C7' C15' O7' 94.7(5)
S1' C7' C15' O7' -144.2(4)

loop_
_cod_related_entry_id
_cod_related_entry_code
_cod_related_entry_database
1 28288286 ChemSpider
